data_7700849
loop_
_publ_author_name
'Ng, Wai-Ming'
'Guo, Xueying'
'Cheung, Wai-Man'
'So, Yat-Ming'
'Chong, Man-Chun'
'Sung, Herman H.-Y.'
'Williams, Ian D.'
'Lin, Zhenyang'
'Leung, Wa-Hung'

_publ_section_title
;
 4-Coordinated, 14-electron ruthenium(ii) chalcogenolate complexes:
 synthesis, electronic structure and reactions with PhICl<sub>2</sub> and
 organic azides.
;
_journal_issue 35
_journal_name_full 'Dalton transactions (Cambridge, England : 2003)'
_journal_page_first 13315
_journal_page_last 13325
_journal_paper_doi 10.1039/c9dt02457c
_journal_volume 48
_journal_year 2019
_chemical_formula_moiety 'C55 H68 N O2 P Ru S3'
_chemical_formula_sum 'C55 H68 N O2 P Ru S3'
_chemical_formula_weight 1003.32
_space_group_crystal_system monoclinic
_space_group_IT_number 14
_space_group_name_Hall '-P 2ybc'
_space_group_name_H-M_alt 'P 1 21/c 1'
_symmetry_space_group_name_Hall '-P 2ybc'
_symmetry_space_group_name_H-M 'P 1 21/c 1'
_atom_sites_solution_hydrogens geom
_atom_sites_solution_primary iterative
_audit_creation_date 2016-09-22
_audit_creation_method
;
Olex2 1.2
(compiled 2016.09.09 svn.r3337 for OlexSys, GUI svn.r5227)
;
_audit_update_record
;
2018-07-24 deposited with the CCDC.    2019-08-15 downloaded from the CCDC.
;
_cell_angle_alpha 90
_cell_angle_beta 107.128(2)
_cell_angle_gamma 90
_cell_formula_units_Z 4
_cell_length_a 20.8430(4)
_cell_length_b 13.9235(2)
_cell_length_c 18.7630(4)
_cell_measurement_reflns_used 7380
_cell_measurement_temperature 100.00(10)
_cell_measurement_theta_max 74.6350
_cell_measurement_theta_min 4.7530
_cell_volume 5203.67(18)
_computing_cell_refinement
;
CrysAlisPro, Agilent Technologies,
Version 1.171.37.35 (release 13-08-2014 CrysAlis171 .NET)
(compiled Aug 13 2014,18:06:01)
;
_computing_data_collection
;
CrysAlisPro, Agilent Technologies,
Version 1.171.37.35 (release 13-08-2014 CrysAlis171 .NET)
(compiled Aug 13 2014,18:06:01)
;
_computing_data_reduction
;
CrysAlisPro, Agilent Technologies,
Version 1.171.37.35 (release 13-08-2014 CrysAlis171 .NET)
(compiled Aug 13 2014,18:06:01)
;
_computing_molecular_graphics 'Olex2 (Dolomanov et al., 2009)'
_computing_publication_material 'Olex2 (Dolomanov et al., 2009)'
_computing_structure_refinement 'ShelXL (Sheldrick, 2015)'
_computing_structure_solution
;
Superflip (Palatinus & Chapuis, 2007;Palatinus & van der Lee, 2008;
Palatinus et al., 2012)
;
_diffrn_ambient_environment N~2~
_diffrn_ambient_temperature 100.00(10)
_diffrn_detector 'CCD plate'
_diffrn_detector_area_resol_mean 10.3587
_diffrn_detector_type Atlas
_diffrn_measured_fraction_theta_full 0.997
_diffrn_measured_fraction_theta_max 0.997
_diffrn_measurement_details
;
#__ type_ start__ end____ width___ exp.time_
  1 omega   84.00  174.00   1.0000   30.0000
omega____ theta____ kappa____ phi______ frames
    -      110.5703   45.0000  -90.0000 90

#__ type_ start__ end____ width___ exp.time_
  2 omega   47.00  115.00   1.0000   30.0000
omega____ theta____ kappa____ phi______ frames
    -      110.5703 -111.0000 -180.0000 68

#__ type_ start__ end____ width___ exp.time_
  3 omega   40.00   91.00   1.0000   30.0000
omega____ theta____ kappa____ phi______ frames
    -      110.5703  -30.0000 -120.0000 51

#__ type_ start__ end____ width___ exp.time_
  4 omega   38.00  129.00   1.0000   30.0000
omega____ theta____ kappa____ phi______ frames
    -      110.5703  -61.0000    0.0000 91

#__ type_ start__ end____ width___ exp.time_
  5 omega   37.00   98.00   1.0000   30.0000
omega____ theta____ kappa____ phi______ frames
    -      110.5703  -45.0000  150.0000 61

#__ type_ start__ end____ width___ exp.time_
  6 omega   40.00   88.00   1.0000   30.0000
omega____ theta____ kappa____ phi______ frames
    -      110.5703  -30.0000   90.0000 48

#__ type_ start__ end____ width___ exp.time_
  7 omega   38.00  115.00   1.0000   30.0000
omega____ theta____ kappa____ phi______ frames
    -      110.5703 -111.0000   30.0000 77

#__ type_ start__ end____ width___ exp.time_
  8 omega   36.00  165.00   1.0000   30.0000
omega____ theta____ kappa____ phi______ frames
    -      110.5703  -15.0000  -90.0000 129

#__ type_ start__ end____ width___ exp.time_
  9 omega   26.00   99.00   1.0000   30.0000
omega____ theta____ kappa____ phi______ frames
    -      110.5703  -94.0000  -60.0000 73

#__ type_ start__ end____ width___ exp.time_
 10 omega  -49.00   35.00   1.0000    8.0000
omega____ theta____ kappa____ phi______ frames
    -      -40.8203   37.0000  150.0000 84

#__ type_ start__ end____ width___ exp.time_
 11 omega  -70.00   -3.00   1.0000    8.0000
omega____ theta____ kappa____ phi______ frames
    -      -40.8203   57.0000  -30.0000 67

#__ type_ start__ end____ width___ exp.time_
 12 omega  -96.00   -2.00   1.0000    8.0000
omega____ theta____ kappa____ phi______ frames
    -      -40.8203  125.0000  150.0000 94

#__ type_ start__ end____ width___ exp.time_
 13 omega -115.00  -11.00   1.0000    8.0000
omega____ theta____ kappa____ phi______ frames
    -      -40.8203  -57.0000    0.0000 104
;
_diffrn_measurement_device 'kappa diffractometer'
_diffrn_measurement_device_type 'SuperNova, Dual, Cu at zero, Atlas'
_diffrn_measurement_method '\w scans'
_diffrn_orient_matrix_UB_11 0.0643262000
_diffrn_orient_matrix_UB_12 -0.0384611000
_diffrn_orient_matrix_UB_13 -0.0145422000
_diffrn_orient_matrix_UB_21 0.0207194000
_diffrn_orient_matrix_UB_22 0.1033839000
_diffrn_orient_matrix_UB_23 -0.0125178000
_diffrn_orient_matrix_UB_31 0.0376280000
_diffrn_orient_matrix_UB_32 0.0086759000
_diffrn_orient_matrix_UB_33 0.0837331000
_diffrn_radiation_monochromator mirror
_diffrn_radiation_probe x-ray
_diffrn_radiation_type CuK\a
_diffrn_radiation_wavelength 1.54184
_diffrn_reflns_av_R_equivalents 0.0679
_diffrn_reflns_av_unetI/netI 0.0765
_diffrn_reflns_limit_h_max 24
_diffrn_reflns_limit_h_min -22
_diffrn_reflns_limit_k_max 16
_diffrn_reflns_limit_k_min -16
_diffrn_reflns_limit_l_max 22
_diffrn_reflns_limit_l_min -20
_diffrn_reflns_number 28996
_diffrn_reflns_theta_full 66.500
_diffrn_reflns_theta_max 66.998
_diffrn_reflns_theta_min 3.874
_diffrn_source 'sealed X-ray tube'
_diffrn_source_current 0.80
_diffrn_source_power 0.040
_diffrn_source_target Cu
_diffrn_source_type 'SuperNova (Cu) X-ray Source'
_diffrn_source_voltage 50
_exptl_absorpt_coefficient_mu 4.156
_exptl_absorpt_correction_T_max 1.00000
_exptl_absorpt_correction_T_min 0.84906
_exptl_absorpt_correction_type multi-scan
_exptl_absorpt_process_details
;
CrysAlisPro, Agilent Technologies,
Version 1.171.37.35 (release 13-08-2014 CrysAlis171 .NET)
(compiled Aug 13 2014,18:06:01)
Empirical absorption correction using spherical harmonics,
 implemented in SCALE3 ABSPACK scaling algorithm.
;
_exptl_crystal_colour red
_exptl_crystal_density_diffrn 1.281
_exptl_crystal_density_method 'not measured'
_exptl_crystal_description block
_exptl_crystal_F_000 2112
_exptl_crystal_size_max 0.15
_exptl_crystal_size_mid 0.12
_exptl_crystal_size_min 0.08
_refine_diff_density_max 1.327
_refine_diff_density_min -0.878
_refine_diff_density_rms 0.083
_refine_ls_extinction_method none
_refine_ls_goodness_of_fit_ref 1.001
_refine_ls_hydrogen_treatment constr
_refine_ls_matrix_type full
_refine_ls_number_parameters 633
_refine_ls_number_reflns 9259
_refine_ls_number_restraints 33
_refine_ls_restrained_S_all 1.000
_refine_ls_R_factor_all 0.0715
_refine_ls_R_factor_gt 0.0491
_refine_ls_shift/su_max 0.000
_refine_ls_shift/su_mean 0.000
_refine_ls_structure_factor_coef Fsqd
_refine_ls_weighting_details 'w=1/[\s^2^(Fo^2^)+(0.0360P)^2^+5.6200P] where P=(Fo^2^+2Fc^2^)/3'
_refine_ls_weighting_scheme calc
_refine_ls_wR_factor_gt 0.1031
_refine_ls_wR_factor_ref 0.1113
_reflns_Friedel_coverage 0.000
_reflns_number_gt 7118
_reflns_number_total 9259
_reflns_threshold_expression 'I > 2\s(I)'
_cod_data_source_file c9dt02457c2.cif
_cod_data_source_block benson65cult
_cod_depositor_comments 'Adding full bibliography for 7700845--7700851.cif.'
_cod_original_cell_volume 5203.64(18)
_cod_database_code 7700849
_shelx_space_group_comment
;
The symmetry employed for this shelxl refinement is uniquely defined
by the following loop, which should always be used as a source of
symmetry information in preference to the above space-group names.
They are only intended as comments.
;
_reflns_odcompleteness_completeness 99.82
_reflns_odcompleteness_iscentric 1
_reflns_odcompleteness_theta 68.13
_olex2_refinement_description
;
1. Fixed Uiso
 At 1.2 times of:
  All C(H) groups
 At 1.5 times of:
  All C(H,H,H) groups
2. Restrained distances
 C62A-C61A \\sim C66A-C61A \\sim C66A-C65A \\sim C65A-C64A \\sim C64A-C63A
\\sim C63A-C62A
 with sigma of 0.02
 C52A-C51A \\sim C53A-C52A \\sim C54A-C53A \\sim C55A-C54A \\sim C56A-C55A
\\sim C56A-C51A
 with sigma of 0.02
3. Restrained planarity
 C51A, C52A, C53A, C54A, C55A, C56A
 with sigma of 0.1
4. Others
 Fixed Sof: P1(0.75) C51(0.7) C52(0.7) H52(0.7) C53(0.7) H53(0.7) C54(0.7)
 H54(0.7) C55(0.7) H55(0.7) C56(0.7) H56(0.7) C61(0.7) C62(0.7) H62(0.7)
 C62A(0.3) H62A(0.3) C63(0.7) H63(0.7) C63A(0.3) H63A(0.3) C64(0.7) H64(0.7)
 C64A(0.3) H64A(0.3) C65(0.7) H65(0.7) C65A(0.3) H65A(0.3) C66(0.7) H66(0.7)
 C66A(0.3) H66A(0.3) C61A(0.3) P1A(0.25) C51A(0.3) C52A(0.3) H52A(0.3)
 C53A(0.3) H53A(0.3) C54A(0.3) H54A(0.3) C55A(0.3) H55A(0.3) C56A(0.3) H56A(0.3)
5.a Ternary CH refined with riding coordinates:
 C17(H17), C20(H20), C23(H23), C37(H37), C40(H40), C43(H43)
5.b Aromatic/amide H refined with riding coordinates:
 C2(H2), C3(H3), C5(H5), C6(H6), C13(H13), C15(H15), C33(H33), C35(H35),
 C52(H52), C53(H53), C54(H54), C55(H55), C56(H56), C62(H62), C62A(H62A),
 C63(H63), C63A(H63A), C64(H64), C64A(H64A), C65(H65), C65A(H65A), C66(H66),
 C66A(H66A), C72(H72), C73(H73), C74(H74), C75(H75), C76(H76), C52A(H52A),
 C53A(H53A), C54A(H54A), C55A(H55A), C56A(H56A)
5.c Idealised Me refined as rotating group:
 C7(H7A,H7B,H7C), C18(H18A,H18B,H18C), C19(H19A,H19B,H19C), C21(H21A,H21B,
 H21C), C22(H22A,H22B,H22C), C24(H24A,H24B,H24C), C27(H27A,H27B,H27C), C38(H38A,
 H38B,H38C), C39(H39A,H39B,H39C), C41(H41A,H41B,H41C), C42(H42A,H42B,H42C),
 C44(H44A,H44B,H44C), C45(H45A,H45B,H45C)
;
_shelx_shelxl_version_number 2014/7
_olex2_date_sample_data_collection 2016-03-15
_olex2_submission_special_instructions 'No special instructions were received'

loop_
_space_group_symop_operation_xyz
'x, y, z'
'-x, y+1/2, -z+1/2'
'-x, -y, -z'
'x, -y-1/2, z-1/2'

loop_
_atom_site_label
_atom_site_type_symbol
_atom_site_fract_x
_atom_site_fract_y
_atom_site_fract_z
_atom_site_U_iso_or_equiv
_atom_site_adp_type
_atom_site_occupancy
_atom_site_site_symmetry_order
_atom_site_calc_flag
_atom_site_refinement_flags_posn
_atom_site_refinement_flags_occupancy
_atom_site_disorder_assembly
_atom_site_disorder_group
Ru1 Ru 0.29692(2) 0.40499(2) 0.27883(2) 0.01680(8) Uani 1 1 d . . . .
S1 S 0.25401(5) 0.45593(7) 0.39265(5) 0.0210(2) Uani 1 1 d . . . .
S2 S 0.36132(5) 0.52032(7) 0.25346(6) 0.0230(2) Uani 1 1 d . . . .
S3 S 0.22328(5) 0.32370(8) 0.18875(6) 0.0261(2) Uani 1 1 d . . . .
P1 P 0.37936(18) 0.3011(3) 0.2710(3) 0.0141(6) Uani 0.75 1 d . P A 1
O1 O 0.22734(13) 0.50301(19) 0.31853(14) 0.0201(6) Uani 1 1 d . . . .
O2 O 0.28268(15) 0.5185(2) 0.45474(17) 0.0318(7) Uani 1 1 d . . . .
N1 N 0.30608(17) 0.3770(2) 0.37955(19) 0.0241(7) Uani 1 1 d . . . .
C1 C 0.1871(2) 0.3955(3) 0.4132(2) 0.0254(9) Uani 1 1 d . . . .
C2 C 0.2020(2) 0.3373(4) 0.4758(3) 0.0374(12) Uani 1 1 d . . . .
H2 H 0.2473 0.3276 0.5048 0.045 Uiso 1 1 calc R . . .
C3 C 0.1501(3) 0.2935(5) 0.4958(3) 0.0523(16) Uani 1 1 d . . . .
H3 H 0.1602 0.2526 0.5381 0.063 Uiso 1 1 calc R . . .
C4 C 0.0838(3) 0.3086(5) 0.4549(3) 0.0527(16) Uani 1 1 d . . . .
C5 C 0.0703(2) 0.3681(4) 0.3934(3) 0.0474(14) Uani 1 1 d . . . .
H5 H 0.0249 0.3806 0.3660 0.057 Uiso 1 1 calc R . . .
C6 C 0.1214(2) 0.4101(4) 0.3707(2) 0.0340(10) Uani 1 1 d . . . .
H6 H 0.1114 0.4482 0.3268 0.041 Uiso 1 1 calc R . . .
C7 C 0.0264(3) 0.2628(6) 0.4779(4) 0.085(3) Uani 1 1 d . . . .
H7A H 0.0428 0.2055 0.5081 0.127 Uiso 1 1 calc GR . . .
H7B H -0.0097 0.2445 0.4332 0.127 Uiso 1 1 calc GR . . .
H7C H 0.0090 0.3089 0.5071 0.127 Uiso 1 1 calc GR . . .
C11 C 0.3147(2) 0.6267(3) 0.2195(2) 0.0243(9) Uani 1 1 d . . . .
C12 C 0.3072(2) 0.6985(3) 0.2688(3) 0.0262(9) Uani 1 1 d . . . .
C13 C 0.2732(2) 0.7823(3) 0.2389(3) 0.0309(10) Uani 1 1 d . . . .
H13 H 0.2674 0.8309 0.2720 0.037 Uiso 1 1 calc R . . .
C14 C 0.2476(2) 0.7972(3) 0.1629(3) 0.0310(10) Uani 1 1 d . . . .
C15 C 0.2571(2) 0.7265(3) 0.1147(3) 0.0343(11) Uani 1 1 d . . . .
H15 H 0.2401 0.7364 0.0624 0.041 Uiso 1 1 calc R . . .
C16 C 0.2911(2) 0.6408(3) 0.1414(3) 0.0287(9) Uani 1 1 d . . . .
C17 C 0.3395(2) 0.6885(3) 0.3517(3) 0.0297(10) Uani 1 1 d . . . .
H17 H 0.3420 0.6184 0.3638 0.036 Uiso 1 1 calc R . . .
C18 C 0.4120(3) 0.7272(4) 0.3726(3) 0.0446(13) Uani 1 1 d . . . .
H18A H 0.4377 0.6912 0.3453 0.067 Uiso 1 1 calc GR . . .
H18B H 0.4331 0.7196 0.4263 0.067 Uiso 1 1 calc GR . . .
H18C H 0.4113 0.7954 0.3594 0.067 Uiso 1 1 calc GR . . .
C19 C 0.3004(3) 0.7371(4) 0.3987(3) 0.0419(12) Uani 1 1 d . . . .
H19A H 0.3004 0.8068 0.3913 0.063 Uiso 1 1 calc GR . . .
H19B H 0.3216 0.7224 0.4515 0.063 Uiso 1 1 calc GR . . .
H19C H 0.2541 0.7135 0.3837 0.063 Uiso 1 1 calc GR . . .
C20 C 0.2100(2) 0.8915(3) 0.1370(3) 0.0376(11) Uani 1 1 d . . . .
H20 H 0.1804 0.9030 0.1695 0.045 Uiso 1 1 calc R . . .
C21 C 0.2584(3) 0.9755(3) 0.1487(3) 0.0453(14) Uani 1 1 d . . . .
H21A H 0.2880 0.9747 0.2001 0.068 Uiso 1 1 calc GR . . .
H21B H 0.2330 1.0358 0.1395 0.068 Uiso 1 1 calc GR . . .
H21C H 0.2854 0.9702 0.1141 0.068 Uiso 1 1 calc GR . . .
C22 C 0.1657(3) 0.8890(4) 0.0587(3) 0.0568(17) Uani 1 1 d . . . .
H22A H 0.1930 0.8784 0.0249 0.085 Uiso 1 1 calc GR . . .
H22B H 0.1418 0.9503 0.0467 0.085 Uiso 1 1 calc GR . . .
H22C H 0.1331 0.8367 0.0531 0.085 Uiso 1 1 calc GR . . .
C23 C 0.3077(3) 0.5690(4) 0.0887(3) 0.0366(11) Uani 1 1 d . . . .
H23 H 0.3088 0.5038 0.1113 0.044 Uiso 1 1 calc R . . .
C24 C 0.3789(3) 0.5906(5) 0.0836(3) 0.0489(14) Uani 1 1 d . . . .
H24A H 0.3790 0.6531 0.0596 0.073 Uiso 1 1 calc GR . . .
H24B H 0.3921 0.5405 0.0540 0.073 Uiso 1 1 calc GR . . .
H24C H 0.4106 0.5918 0.1338 0.073 Uiso 1 1 calc GR . . .
C27 C 0.2580(3) 0.5656(4) 0.0108(3) 0.0454(13) Uani 1 1 d . . . .
H27A H 0.2128 0.5538 0.0146 0.068 Uiso 1 1 calc GR . . .
H27B H 0.2705 0.5136 -0.0178 0.068 Uiso 1 1 calc GR . . .
H27C H 0.2588 0.6269 -0.0145 0.068 Uiso 1 1 calc GR . . .
C31 C 0.1380(2) 0.3435(3) 0.1888(2) 0.0247(9) Uani 1 1 d . . . .
C32 C 0.1021(2) 0.4275(3) 0.1616(2) 0.0273(10) Uani 1 1 d . . . .
C33 C 0.0332(2) 0.4299(3) 0.1535(2) 0.0289(10) Uani 1 1 d . . . .
H33 H 0.0089 0.4868 0.1349 0.035 Uiso 1 1 calc R . . .
C34 C -0.0004(2) 0.3536(3) 0.1713(3) 0.0292(10) Uani 1 1 d . . . .
C35 C 0.0361(2) 0.2729(3) 0.2011(3) 0.0367(11) Uani 1 1 d . . . .
H35 H 0.0139 0.2208 0.2166 0.044 Uiso 1 1 calc R . . .
C36 C 0.1051(2) 0.2656(3) 0.2094(3) 0.0372(12) Uani 1 1 d . . . .
C37 C 0.1321(2) 0.5177(4) 0.1364(3) 0.0388(12) Uani 1 1 d . . . .
H37 H 0.1814 0.5071 0.1464 0.047 Uiso 1 1 calc R . . .
C38 C 0.1223(2) 0.6074(3) 0.1788(3) 0.0399(12) Uani 1 1 d . . . .
H38A H 0.0743 0.6213 0.1674 0.060 Uiso 1 1 calc GR . . .
H38B H 0.1450 0.6619 0.1636 0.060 Uiso 1 1 calc GR . . .
H38C H 0.1414 0.5965 0.2325 0.060 Uiso 1 1 calc GR . . .
C39 C 0.1018(3) 0.5343(5) 0.0533(3) 0.0510(15) Uani 1 1 d . . . .
H39A H 0.1096 0.4777 0.0259 0.077 Uiso 1 1 calc GR . . .
H39B H 0.1227 0.5906 0.0381 0.077 Uiso 1 1 calc GR . . .
H39C H 0.0534 0.5452 0.0422 0.077 Uiso 1 1 calc GR . . .
C40 C -0.0766(2) 0.3553(4) 0.1546(3) 0.0348(11) Uani 1 1 d . . . .
H40 H -0.0933 0.4177 0.1298 0.042 Uiso 1 1 calc R . . .
C41 C -0.1088(2) 0.2743(4) 0.1008(3) 0.0444(13) Uani 1 1 d . . . .
H41A H -0.0915 0.2759 0.0575 0.067 Uiso 1 1 calc GR . . .
H41B H -0.1576 0.2828 0.0841 0.067 Uiso 1 1 calc GR . . .
H41C H -0.0978 0.2123 0.1262 0.067 Uiso 1 1 calc GR . . .
C42 C -0.0986(3) 0.3483(5) 0.2245(3) 0.0486(14) Uani 1 1 d . . . .
H42A H -0.0820 0.2882 0.2505 0.073 Uiso 1 1 calc GR . . .
H42B H -0.1477 0.3496 0.2109 0.073 Uiso 1 1 calc GR . . .
H42C H -0.0803 0.4028 0.2573 0.073 Uiso 1 1 calc GR . . .
C43 C 0.1368(3) 0.1693(4) 0.2318(4) 0.0613(19) Uani 1 1 d . . . .
H43 H 0.1856 0.1739 0.2356 0.074 Uiso 1 1 calc R . . .
C44 C 0.1042(4) 0.0923(4) 0.1727(5) 0.077(2) Uani 1 1 d . . . .
H44A H 0.0570 0.0841 0.1705 0.116 Uiso 1 1 calc GR . . .
H44B H 0.1279 0.0312 0.1863 0.116 Uiso 1 1 calc GR . . .
H44C H 0.1071 0.1130 0.1238 0.116 Uiso 1 1 calc GR . . .
C45 C 0.1305(3) 0.1429(4) 0.3086(4) 0.075(2) Uani 1 1 d . . . .
H45A H 0.1532 0.1916 0.3450 0.113 Uiso 1 1 calc GR . . .
H45B H 0.1512 0.0801 0.3237 0.113 Uiso 1 1 calc GR . . .
H45C H 0.0829 0.1402 0.3062 0.113 Uiso 1 1 calc GR . . .
C51 C 0.3854(3) 0.2750(6) 0.1782(4) 0.0161(13) Uani 0.7 1 d . P A 1
C52 C 0.4044(3) 0.3485(4) 0.1383(3) 0.0231(12) Uani 0.7 1 d . P A 1
H52 H 0.4135 0.4107 0.1597 0.028 Uiso 0.7 1 calc R P A 1
C53 C 0.4101(4) 0.3314(5) 0.0676(4) 0.0319(15) Uani 0.7 1 d . P A 1
H53 H 0.4234 0.3818 0.0409 0.038 Uiso 0.7 1 calc R P A 1
C54 C 0.3964(3) 0.2412(5) 0.0359(3) 0.0282(14) Uani 0.7 1 d . P A 1
H54 H 0.3998 0.2292 -0.0127 0.034 Uiso 0.7 1 calc R P A 1
C55 C 0.3774(4) 0.1677(6) 0.0765(4) 0.0315(16) Uani 0.7 1 d . P A 1
H55 H 0.3683 0.1053 0.0554 0.038 Uiso 0.7 1 calc R P A 1
C56 C 0.3718(3) 0.1848(4) 0.1461(3) 0.0241(13) Uani 0.7 1 d . P A 1
H56 H 0.3584 0.1345 0.1728 0.029 Uiso 0.7 1 calc R P A 1
C61 C 0.3737(3) 0.1842(5) 0.3103(4) 0.0219(16) Uani 0.7 1 d . P A 1
C62 C 0.3191(3) 0.1564(5) 0.3339(4) 0.0240(14) Uani 0.7 1 d . P A 1
H62 H 0.2826 0.1995 0.3278 0.029 Uiso 0.7 1 calc R P A 1
C62A C 0.3271(10) 0.1278(12) 0.3153(12) 0.039(6) Uiso 0.3 1 d D P A 2
H62A H 0.2880 0.1474 0.2773 0.047 Uiso 0.3 1 calc R P A 2
C63 C 0.3169(4) 0.0674(5) 0.3660(4) 0.0300(16) Uani 0.7 1 d . P A 1
H63 H 0.2788 0.0497 0.3810 0.036 Uiso 0.7 1 calc R P A 1
C63A C 0.3288(11) 0.0402(13) 0.3506(10) 0.032(5) Uiso 0.3 1 d D P A 2
H63A H 0.2898 0.0010 0.3397 0.038 Uiso 0.3 1 calc R P A 2
C64 C 0.3698(4) 0.0045(5) 0.3761(5) 0.0315(18) Uani 0.7 1 d . P A 1
H64 H 0.3678 -0.0571 0.3971 0.038 Uiso 0.7 1 calc R P A 1
C64A C 0.3875(8) 0.0103(14) 0.4016(10) 0.028(5) Uiso 0.3 1 d D P A 2
H64A H 0.3908 -0.0538 0.4198 0.034 Uiso 0.3 1 calc R P A 2
C65 C 0.4259(4) 0.0308(5) 0.3558(4) 0.0392(17) Uani 0.7 1 d . P A 1
H65 H 0.4628 -0.0122 0.3638 0.047 Uiso 0.7 1 calc R P A 1
C65A C 0.4412(9) 0.0711(11) 0.4266(10) 0.051(5) Uiso 0.3 1 d D P A 2
H65A H 0.4791 0.0528 0.4666 0.062 Uiso 0.3 1 calc R P A 2
C66 C 0.4285(3) 0.1208(5) 0.3236(4) 0.0359(16) Uani 0.7 1 d . P A 1
H66 H 0.4675 0.1391 0.3106 0.043 Uiso 0.7 1 calc R P A 1
C66A C 0.4392(8) 0.1595(11) 0.3923(8) 0.036(4) Uiso 0.3 1 d D P A 2
H66A H 0.4766 0.2016 0.4076 0.044 Uiso 0.3 1 calc R P A 2
C71 C 0.46290(19) 0.3424(3) 0.3239(2) 0.0227(9) Uani 1 1 d . . . .
C72 C 0.5179(2) 0.3241(3) 0.2980(3) 0.0295(10) Uani 1 1 d . . . .
H72 H 0.5115 0.2949 0.2506 0.035 Uiso 1 1 calc R . . .
C73 C 0.5818(2) 0.3485(4) 0.3416(3) 0.0435(13) Uani 1 1 d . . . .
H73 H 0.6193 0.3362 0.3239 0.052 Uiso 1 1 calc R . . .
C74 C 0.5914(2) 0.3907(4) 0.4105(3) 0.0503(16) Uani 1 1 d . . . .
H74 H 0.6355 0.4064 0.4405 0.060 Uiso 1 1 calc R . . .
C75 C 0.5373(2) 0.4098(4) 0.4357(3) 0.0431(13) Uani 1 1 d . . . .
H75 H 0.5442 0.4388 0.4832 0.052 Uiso 1 1 calc R . . .
C76 C 0.4727(2) 0.3876(3) 0.3928(2) 0.0281(9) Uani 1 1 d . . . .
H76 H 0.4355 0.4030 0.4101 0.034 Uiso 1 1 calc R . . .
C61A C 0.3831(6) 0.1865(11) 0.3362(8) 0.008(4) Uiso 0.3 1 d D P A 2
P1A P 0.3789(8) 0.2966(11) 0.2850(7) 0.021(3) Uiso 0.25 1 d . P A 2
C51A C 0.3853(10) 0.2479(12) 0.1952(13) 0.033(7) Uiso 0.3 1 d D P A 2
C52A C 0.3726(9) 0.3063(15) 0.1329(10) 0.048(5) Uiso 0.3 1 d D P A 2
H52A H 0.3584 0.3701 0.1380 0.057 Uiso 0.3 1 calc R P A 2
C53A C 0.3786(11) 0.2805(15) 0.0631(12) 0.066(6) Uiso 0.3 1 d D P A 2
H53A H 0.3721 0.3241 0.0226 0.079 Uiso 0.3 1 calc R P A 2
C54A C 0.3950(10) 0.1850(14) 0.0593(12) 0.036(6) Uiso 0.3 1 d D P A 2
H54A H 0.3932 0.1589 0.0120 0.044 Uiso 0.3 1 calc R P A 2
C55A C 0.4142(13) 0.1249(18) 0.1215(10) 0.076(7) Uiso 0.3 1 d D P A 2
H55A H 0.4320 0.0631 0.1171 0.091 Uiso 0.3 1 calc R P A 2
C56A C 0.4076(10) 0.1544(12) 0.1900(10) 0.049(5) Uiso 0.3 1 d D P A 2
H56A H 0.4179 0.1123 0.2316 0.059 Uiso 0.3 1 calc R P A 2

loop_
_atom_site_aniso_label
_atom_site_aniso_U_11
_atom_site_aniso_U_22
_atom_site_aniso_U_33
_atom_site_aniso_U_23
_atom_site_aniso_U_13
_atom_site_aniso_U_12
Ru1 0.01250(13) 0.01551(13) 0.02075(15) -0.00308(12) 0.00237(10) 0.00013(11)
S1 0.0176(4) 0.0239(5) 0.0198(5) -0.0023(4) 0.0029(3) -0.0003(4)
S2 0.0188(4) 0.0177(4) 0.0343(5) 0.0015(4) 0.0106(4) 0.0027(4)
S3 0.0134(4) 0.0297(5) 0.0321(5) -0.0148(4) 0.0019(4) -0.0012(4)
P1 0.0099(10) 0.0128(11) 0.0197(16) -0.0021(11) 0.0043(11) -0.0003(5)
O1 0.0180(13) 0.0223(14) 0.0209(14) -0.0020(11) 0.0070(10) 0.0023(11)
O2 0.0237(15) 0.0398(18) 0.0291(16) -0.0116(14) 0.0033(12) -0.0043(13)
N1 0.0204(17) 0.0236(17) 0.0262(18) -0.0009(14) 0.0037(13) 0.0007(14)
C1 0.023(2) 0.028(2) 0.024(2) 0.0002(17) 0.0056(16) -0.0023(18)
C2 0.021(2) 0.050(3) 0.037(3) 0.014(2) -0.0001(18) 0.000(2)
C3 0.037(3) 0.079(4) 0.039(3) 0.032(3) 0.007(2) -0.008(3)
C4 0.032(3) 0.081(4) 0.045(3) 0.019(3) 0.011(2) -0.010(3)
C5 0.018(2) 0.073(4) 0.046(3) 0.021(3) 0.002(2) -0.002(2)
C6 0.027(2) 0.045(3) 0.030(2) 0.012(2) 0.0063(18) 0.003(2)
C7 0.039(3) 0.134(7) 0.081(5) 0.052(5) 0.018(3) -0.015(4)
C11 0.0142(18) 0.0188(19) 0.041(2) 0.0026(17) 0.0096(17) 0.0009(15)
C12 0.0151(19) 0.0168(19) 0.049(3) -0.0011(18) 0.0133(17) -0.0017(15)
C13 0.018(2) 0.019(2) 0.058(3) -0.0022(19) 0.0131(19) -0.0016(17)
C14 0.0148(19) 0.019(2) 0.060(3) 0.0030(19) 0.0116(19) -0.0045(16)
C15 0.023(2) 0.035(2) 0.045(3) 0.018(2) 0.0090(19) -0.0026(19)
C16 0.023(2) 0.024(2) 0.044(3) 0.0066(19) 0.0159(18) -0.0046(17)
C17 0.026(2) 0.018(2) 0.046(3) -0.0039(18) 0.0125(19) -0.0024(17)
C18 0.029(3) 0.034(3) 0.065(4) -0.003(2) 0.005(2) -0.005(2)
C19 0.044(3) 0.029(2) 0.053(3) -0.012(2) 0.016(2) 0.005(2)
C20 0.027(2) 0.025(2) 0.060(3) 0.009(2) 0.011(2) 0.0028(19)
C21 0.029(2) 0.023(2) 0.077(4) 0.015(2) 0.005(2) 0.005(2)
C22 0.050(3) 0.034(3) 0.070(4) -0.003(3) -0.008(3) 0.012(3)
C23 0.034(3) 0.038(3) 0.040(3) 0.008(2) 0.015(2) 0.003(2)
C24 0.034(3) 0.075(4) 0.042(3) 0.003(3) 0.018(2) 0.010(3)
C27 0.045(3) 0.050(3) 0.044(3) -0.003(2) 0.018(2) -0.006(3)
C31 0.0131(18) 0.030(2) 0.027(2) -0.0106(17) -0.0004(15) -0.0016(16)
C32 0.0150(19) 0.033(2) 0.029(2) -0.0004(17) -0.0024(16) -0.0026(17)
C33 0.021(2) 0.032(2) 0.031(2) 0.0027(18) 0.0037(17) 0.0013(18)
C34 0.018(2) 0.032(2) 0.038(3) -0.0112(19) 0.0092(17) 0.0009(18)
C35 0.023(2) 0.023(2) 0.067(3) -0.005(2) 0.018(2) -0.0086(19)
C36 0.020(2) 0.026(2) 0.064(3) -0.010(2) 0.009(2) 0.0002(18)
C37 0.017(2) 0.049(3) 0.047(3) 0.019(2) 0.0036(19) 0.003(2)
C38 0.027(2) 0.030(2) 0.060(3) 0.014(2) 0.008(2) -0.003(2)
C39 0.034(3) 0.075(4) 0.044(3) 0.014(3) 0.013(2) -0.006(3)
C40 0.018(2) 0.038(3) 0.048(3) -0.005(2) 0.0102(19) -0.0004(19)
C41 0.024(2) 0.058(3) 0.047(3) -0.013(3) 0.005(2) -0.006(2)
C42 0.024(2) 0.073(4) 0.050(3) -0.011(3) 0.013(2) -0.001(3)
C43 0.034(3) 0.033(3) 0.122(6) 0.025(3) 0.032(3) 0.005(2)
C44 0.094(6) 0.032(3) 0.129(7) -0.012(4) 0.069(5) 0.010(4)
C45 0.057(4) 0.036(3) 0.099(5) 0.004(3) -0.029(4) 0.013(3)
C51 0.008(3) 0.019(3) 0.018(4) 0.001(3) -0.001(2) 0.005(2)
C52 0.025(3) 0.015(3) 0.037(3) -0.001(2) 0.021(3) 0.006(2)
C53 0.038(4) 0.025(3) 0.037(4) 0.010(3) 0.017(3) 0.013(3)
C54 0.023(3) 0.040(4) 0.017(3) -0.006(3) -0.001(2) 0.009(3)
C55 0.032(4) 0.040(4) 0.023(4) -0.016(3) 0.007(3) -0.016(3)
C56 0.021(3) 0.023(3) 0.027(3) -0.008(2) 0.006(2) -0.004(2)
C61 0.026(3) 0.025(3) 0.009(3) -0.004(3) -0.003(3) 0.001(3)
C62 0.022(3) 0.024(3) 0.026(3) 0.005(3) 0.007(3) 0.003(3)
C63 0.039(4) 0.024(4) 0.027(4) 0.000(3) 0.009(3) -0.004(3)
C64 0.035(4) 0.019(3) 0.033(4) 0.000(3) -0.003(4) -0.012(3)
C65 0.034(4) 0.022(3) 0.057(5) 0.013(3) 0.006(3) 0.009(3)
C66 0.026(3) 0.028(3) 0.056(4) 0.010(3) 0.015(3) 0.002(3)
C71 0.0134(18) 0.021(2) 0.028(2) 0.0002(16) -0.0027(15) 0.0022(15)
C72 0.018(2) 0.030(2) 0.040(3) -0.0156(19) 0.0081(18) -0.0024(18)
C73 0.013(2) 0.057(3) 0.060(3) -0.026(3) 0.010(2) -0.003(2)
C74 0.016(2) 0.068(4) 0.057(3) -0.032(3) -0.004(2) 0.003(2)
C75 0.026(2) 0.061(3) 0.035(3) -0.023(3) -0.0028(19) 0.003(2)
C76 0.022(2) 0.033(2) 0.029(2) -0.0065(18) 0.0065(17) 0.0045(18)

loop_
_atom_type_symbol
_atom_type_description
_atom_type_scat_dispersion_real
_atom_type_scat_dispersion_imag
_atom_type_scat_source
C C 0.0181 0.0091 'International Tables Vol C Tables 4.2.6.8 and 6.1.1.4'
H H 0.0000 0.0000 'International Tables Vol C Tables 4.2.6.8 and 6.1.1.4'
N N 0.0311 0.0180 'International Tables Vol C Tables 4.2.6.8 and 6.1.1.4'
O O 0.0492 0.0322 'International Tables Vol C Tables 4.2.6.8 and 6.1.1.4'
P P 0.2955 0.4335 'International Tables Vol C Tables 4.2.6.8 and 6.1.1.4'
Ru Ru 0.0552 3.2960 'International Tables Vol C Tables 4.2.6.8 and 6.1.1.4'
S S 0.3331 0.5567 'International Tables Vol C Tables 4.2.6.8 and 6.1.1.4'

loop_
_geom_angle_atom_site_label_1
_geom_angle_atom_site_label_2
_geom_angle_atom_site_label_3
_geom_angle
S2 Ru1 S1 110.30(4)
S2 Ru1 P1 86.03(10)
S2 Ru1 O1 96.88(7)
S2 Ru1 P1A 89.9(4)
S3 Ru1 S1 115.32(4)
S3 Ru1 S2 121.78(4)
S3 Ru1 P1 89.59(10)
S3 Ru1 O1 100.97(7)
S3 Ru1 P1A 92.4(4)
P1 Ru1 S1 131.44(12)
O1 Ru1 S1 34.22(7)
O1 Ru1 P1 165.26(13)
N1 Ru1 S1 37.20(11)
N1 Ru1 S2 118.25(11)
N1 Ru1 S3 119.97(11)
N1 Ru1 P1 94.45(16)
N1 Ru1 O1 71.41(12)
N1 Ru1 P1A 87.6(3)
P1A Ru1 S1 124.7(3)
P1A Ru1 O1 158.7(3)
O1 S1 Ru1 59.05(11)
O1 S1 N1 103.91(17)
O1 S1 C1 108.20(18)
O2 S1 Ru1 131.23(15)
O2 S1 O1 116.25(18)
O2 S1 N1 113.51(18)
O2 S1 C1 106.2(2)
N1 S1 Ru1 44.88(13)
N1 S1 C1 108.6(2)
C1 S1 Ru1 121.71(14)
C11 S2 Ru1 112.05(14)
C31 S3 Ru1 112.42(13)
C51 P1 Ru1 117.0(3)
C51 P1 C71 105.0(3)
C61 P1 Ru1 113.8(3)
C61 P1 C51 104.0(4)
C61 P1 C71 103.2(3)
C71 P1 Ru1 112.4(2)
S1 O1 Ru1 86.73(12)
S1 N1 Ru1 97.92(17)
C2 C1 S1 118.0(3)
C6 C1 S1 121.0(3)
C6 C1 C2 120.8(4)
C1 C2 C3 119.3(4)
C4 C3 C2 121.0(5)
C3 C4 C7 121.2(5)
C5 C4 C3 118.6(5)
C5 C4 C7 120.2(5)
C4 C5 C6 121.6(5)
C1 C6 C5 118.7(4)
C12 C11 S2 120.8(3)
C12 C11 C16 120.7(4)
C16 C11 S2 118.2(3)
C11 C12 C17 120.7(4)
C13 C12 C11 118.3(4)
C13 C12 C17 120.8(4)
C14 C13 C12 122.4(4)
C13 C14 C15 118.7(4)
C13 C14 C20 117.5(4)
C15 C14 C20 123.8(4)
C14 C15 C16 121.6(4)
C11 C16 C23 120.5(4)
C15 C16 C11 118.2(4)
C15 C16 C23 121.1(4)
C12 C17 C18 109.7(4)
C12 C17 C19 113.8(4)
C19 C17 C18 110.4(4)
C21 C20 C14 111.0(4)
C22 C20 C14 113.8(4)
C22 C20 C21 110.8(5)
C16 C23 C24 108.7(4)
C16 C23 C27 115.2(4)
C27 C23 C24 110.0(4)
C32 C31 S3 123.4(3)
C36 C31 S3 116.6(3)
C36 C31 C32 119.6(4)
C31 C32 C37 124.8(4)
C33 C32 C31 118.7(4)
C33 C32 C37 116.4(4)
C34 C33 C32 122.6(4)
C33 C34 C35 118.1(4)
C33 C34 C40 121.1(4)
C35 C34 C40 120.8(4)
C34 C35 C36 121.9(5)
C31 C36 C35 119.0(4)
C31 C36 C43 124.0(4)
C35 C36 C43 116.6(5)
C38 C37 C32 112.3(4)
C39 C37 C32 110.9(4)
C39 C37 C38 109.3(4)
C34 C40 C41 110.6(4)
C42 C40 C34 112.6(4)
C42 C40 C41 109.8(4)
C36 C43 C44 110.7(5)
C36 C43 C45 109.0(5)
C45 C43 C44 111.6(5)
C52 C51 P1 118.6(5)
C56 C51 P1 122.2(6)
C56 C51 C52 119.2(6)
C53 C52 C51 120.4(6)
C54 C53 C52 120.1(6)
C53 C54 C55 119.0(6)
C56 C55 C54 120.7(6)
C55 C56 C51 120.5(7)
C62 C61 P1 122.6(5)
C62 C61 C66 117.7(6)
C66 C61 P1 119.5(5)
C63 C62 C61 121.6(7)
C63A C62A C61A 118.9(17)
C64 C63 C62 120.0(7)
C64A C63A C62A 119.6(18)
C63 C64 C65 120.1(6)
C65A C64A C63A 121.3(18)
C64 C65 C66 120.0(7)
C64A C65A C66A 118.7(17)
C65 C66 C61 120.4(7)
C61A C66A C65A 120.2(15)
C72 C71 P1 120.2(3)
C72 C71 C76 119.6(4)
C72 C71 P1A 126.4(6)
C76 C71 P1 120.1(4)
C76 C71 P1A 113.2(5)
C73 C72 C71 119.7(4)
C74 C73 C72 120.5(5)
C75 C74 C73 119.9(4)
C74 C75 C76 121.0(4)
C75 C76 C71 119.3(4)
C62A C61A P1A 116.6(12)
C66A C61A C62A 120.8(15)
C66A C61A P1A 122.6(12)
C71 P1A Ru1 114.5(8)
C71 P1A C51A 100.2(9)
C61A P1A Ru1 121.0(8)
C61A P1A C71 101.3(8)
C61A P1A C51A 99.7(10)
C51A P1A Ru1 116.9(9)
C52A C51A P1A 120.4(14)
C52A C51A C56A 118(2)
C56A C51A P1A 121.2(15)
C51A C52A C53A 126(2)
C54A C53A C52A 112.8(19)
C53A C54A C55A 123(2)
C56A C55A C54A 121(2)
C55A C56A C51A 117.7(19)

loop_
_geom_bond_atom_site_label_1
_geom_bond_atom_site_label_2
_geom_bond_distance
Ru1 S1 2.6436(11)
Ru1 S2 2.2323(10)
Ru1 S3 2.2284(9)
Ru1 P1 2.283(4)
Ru1 O1 2.271(3)
Ru1 N1 1.883(3)
Ru1 P1A 2.258(16)
S1 O1 1.489(3)
S1 O2 1.436(3)
S1 N1 1.614(4)
S1 C1 1.766(4)
S2 C11 1.782(4)
S3 C31 1.798(4)
P1 C51 1.820(8)
P1 C61 1.805(8)
P1 C71 1.825(5)
C1 C2 1.384(6)
C1 C6 1.383(6)
C2 C3 1.385(7)
C3 C4 1.385(8)
C4 C5 1.380(7)
C4 C7 1.527(8)
C5 C6 1.387(7)
C11 C12 1.402(6)
C11 C16 1.414(6)
C12 C13 1.394(6)
C12 C17 1.509(6)
C13 C14 1.382(7)
C14 C15 1.389(7)
C14 C20 1.534(6)
C15 C16 1.404(6)
C16 C23 1.517(7)
C17 C18 1.542(6)
C17 C19 1.526(7)
C20 C21 1.516(7)
C20 C22 1.487(7)
C23 C24 1.542(7)
C23 C27 1.523(7)
C31 C32 1.401(6)
C31 C36 1.398(7)
C32 C33 1.399(6)
C32 C37 1.538(6)
C33 C34 1.367(7)
C34 C35 1.380(7)
C34 C40 1.526(6)
C35 C36 1.403(7)
C36 C43 1.500(7)
C37 C38 1.527(7)
C37 C39 1.518(7)
C40 C41 1.531(7)
C40 C42 1.513(7)
C43 C44 1.549(9)
C43 C45 1.529(10)
C51 C52 1.391(10)
C51 C56 1.385(9)
C52 C53 1.387(9)
C53 C54 1.383(9)
C54 C55 1.400(11)
C55 C56 1.366(10)
C61 C62 1.393(9)
C61 C66 1.407(9)
C62 C63 1.385(9)
C62A C63A 1.383(15)
C62A C61A 1.385(14)
C63 C64 1.378(12)
C63A C64A 1.376(14)
C64 C65 1.381(11)
C64A C65A 1.372(15)
C65 C66 1.398(9)
C65A C66A 1.383(14)
C66A C61A 1.374(13)
C71 C72 1.394(6)
C71 C76 1.398(6)
C71 P1A 1.803(16)
C72 C73 1.385(6)
C73 C74 1.380(7)
C74 C75 1.370(8)
C75 C76 1.384(6)
C61A P1A 1.80(2)
P1A C51A 1.86(3)
C51A C52A 1.384(15)
C51A C56A 1.396(15)
C52A C53A 1.399(15)
C53A C54A 1.381(16)
C54A C55A 1.395(15)
C55A C56A 1.394(15)

loop_
_geom_torsion_atom_site_label_1
_geom_torsion_atom_site_label_2
_geom_torsion_atom_site_label_3
_geom_torsion_atom_site_label_4
_geom_torsion
Ru1 S1 C1 C2 108.4(4)
Ru1 S1 C1 C6 -75.4(4)
Ru1 S2 C11 C12 89.2(3)
Ru1 S2 C11 C16 -96.7(3)
Ru1 S3 C31 C32 76.3(4)
Ru1 S3 C31 C36 -111.2(3)
Ru1 P1 C51 C52 66.7(5)
Ru1 P1 C51 C56 -113.3(5)
Ru1 P1 C61 C62 8.1(8)
Ru1 P1 C61 C66 -166.5(5)
Ru1 P1 C71 C72 -145.5(3)
Ru1 P1 C71 C76 38.3(4)
Ru1 P1A C51A C52A 36.5(17)
Ru1 P1A C51A C56A -148.3(15)
S1 C1 C2 C3 176.2(5)
S1 C1 C6 C5 -173.9(4)
S2 Ru1 N1 S1 86.77(16)
S2 C11 C12 C13 176.7(3)
S2 C11 C12 C17 1.3(5)
S2 C11 C16 C15 -177.2(3)
S2 C11 C16 C23 -2.5(5)
S3 Ru1 N1 S1 -93.26(15)
S3 C31 C32 C33 170.2(3)
S3 C31 C32 C37 -7.1(6)
S3 C31 C36 C35 -171.8(4)
S3 C31 C36 C43 0.9(7)
P1 Ru1 N1 S1 174.64(16)
P1 C51 C52 C53 179.6(5)
P1 C51 C56 C55 -179.5(5)
P1 C61 C62 C63 -178.0(6)
P1 C61 C66 C65 178.3(6)
P1 C71 C72 C73 -174.6(4)
P1 C71 C76 C75 173.6(4)
O1 Ru1 N1 S1 -1.10(13)
O1 S1 N1 Ru1 1.64(19)
O1 S1 C1 C2 172.7(4)
O1 S1 C1 C6 -11.0(5)
O2 S1 O1 Ru1 124.13(17)
O2 S1 N1 Ru1 -125.57(19)
O2 S1 C1 C2 -61.8(4)
O2 S1 C1 C6 114.4(4)
N1 S1 O1 Ru1 -1.35(16)
N1 S1 C1 C2 60.5(4)
N1 S1 C1 C6 -123.2(4)
C1 S1 O1 Ru1 -116.61(17)
C1 S1 N1 Ru1 116.64(18)
C1 C2 C3 C4 -1.2(10)
C2 C1 C6 C5 2.3(8)
C2 C3 C4 C5 0.2(11)
C2 C3 C4 C7 -178.2(7)
C3 C4 C5 C6 2.2(11)
C4 C5 C6 C1 -3.4(9)
C6 C1 C2 C3 0.0(8)
C7 C4 C5 C6 -179.4(7)
C11 C12 C13 C14 -0.8(6)
C11 C12 C17 C18 86.6(5)
C11 C12 C17 C19 -149.2(4)
C11 C16 C23 C24 -81.6(5)
C11 C16 C23 C27 154.5(4)
C12 C11 C16 C15 -3.1(6)
C12 C11 C16 C23 171.6(4)
C12 C13 C14 C15 -0.9(6)
C12 C13 C14 C20 178.8(4)
C13 C12 C17 C18 -88.7(5)
C13 C12 C17 C19 35.5(6)
C13 C14 C15 C16 0.7(6)
C13 C14 C20 C21 73.4(6)
C13 C14 C20 C22 -160.9(5)
C14 C15 C16 C11 1.3(6)
C14 C15 C16 C23 -173.3(4)
C15 C14 C20 C21 -106.9(5)
C15 C14 C20 C22 18.9(7)
C15 C16 C23 C24 92.9(5)
C15 C16 C23 C27 -31.0(6)
C16 C11 C12 C13 2.8(6)
C16 C11 C12 C17 -172.6(4)
C17 C12 C13 C14 174.6(4)
C20 C14 C15 C16 -179.1(4)
C31 C32 C33 C34 0.1(7)
C31 C32 C37 C38 -123.2(5)
C31 C32 C37 C39 114.2(5)
C31 C36 C43 C44 -111.9(6)
C31 C36 C43 C45 125.0(5)
C32 C31 C36 C35 0.9(7)
C32 C31 C36 C43 173.7(5)
C32 C33 C34 C35 2.7(7)
C32 C33 C34 C40 -174.0(4)
C33 C32 C37 C38 59.4(5)
C33 C32 C37 C39 -63.2(6)
C33 C34 C35 C36 -3.8(7)
C33 C34 C40 C41 118.8(5)
C33 C34 C40 C42 -117.9(5)
C34 C35 C36 C31 2.0(8)
C34 C35 C36 C43 -171.3(5)
C35 C34 C40 C41 -57.8(6)
C35 C34 C40 C42 65.5(6)
C35 C36 C43 C44 61.0(7)
C35 C36 C43 C45 -62.1(7)
C36 C31 C32 C33 -2.0(6)
C36 C31 C32 C37 -179.4(4)
C37 C32 C33 C34 177.8(4)
C40 C34 C35 C36 172.9(5)
C51 P1 C61 C62 -120.3(7)
C51 P1 C61 C66 65.1(7)
C51 P1 C71 C72 -17.2(5)
C51 P1 C71 C76 166.5(4)
C51 C52 C53 C54 0.5(9)
C52 C51 C56 C55 0.6(9)
C52 C53 C54 C55 -0.6(10)
C53 C54 C55 C56 0.6(10)
C54 C55 C56 C51 -0.7(10)
C56 C51 C52 C53 -0.5(9)
C61 P1 C51 C52 -166.9(5)
C61 P1 C51 C56 13.2(6)
C61 P1 C71 C72 91.5(5)
C61 P1 C71 C76 -84.8(4)
C61 C62 C63 C64 0.9(12)
C62 C61 C66 C65 3.4(11)
C62 C63 C64 C65 1.4(13)
C62A C63A C64A C65A 10(3)
C62A C61A P1A Ru1 57.4(18)
C62A C61A P1A C71 -174.8(14)
C62A C61A P1A C51A -72.2(17)
C63 C64 C65 C66 -1.3(13)
C63A C62A C61A C66A -1(3)
C63A C62A C61A P1A 177.1(17)
C63A C64A C65A C66A -9(3)
C64 C65 C66 C61 -1.2(12)
C64A C65A C66A C61A 2(3)
C65A C66A C61A C62A 3(3)
C65A C66A C61A P1A -175.7(15)
C66 C61 C62 C63 -3.3(12)
C66A C61A P1A Ru1 -124.1(14)
C66A C61A P1A C71 3.7(17)
C66A C61A P1A C51A 106.3(16)
C71 P1 C51 C52 -58.8(6)
C71 P1 C51 C56 121.3(5)
C71 P1 C61 C62 130.2(7)
C71 P1 C61 C66 -44.4(7)
C71 C72 C73 C74 0.1(9)
C71 P1A C51A C52A -87.7(14)
C71 P1A C51A C56A 87.5(17)
C72 C71 C76 C75 -2.7(7)
C72 C71 P1A Ru1 -138.2(5)
C72 C71 P1A C61A 89.9(9)
C72 C71 P1A C51A -12.3(11)
C72 C73 C74 C75 -1.0(10)
C73 C74 C75 C76 -0.1(10)
C74 C75 C76 C71 1.9(9)
C76 C71 C72 C73 1.7(7)
C76 C71 P1A Ru1 52.0(7)
C76 C71 P1A C61A -79.8(9)
C76 C71 P1A C51A 178.0(7)
C61A C62A C63A C64A -5(3)
C61A P1A C51A C52A 168.8(13)
C61A P1A C51A C56A -16.0(19)
P1A Ru1 N1 S1 175.4(4)
P1A C71 C72 C73 -167.4(7)
P1A C71 C76 C75 167.8(6)
P1A C51A C52A C53A 176.7(17)
P1A C51A C56A C55A -176.8(17)
C51A C52A C53A C54A 4.1(18)
C52A C51A C56A C55A -1(3)
C52A C53A C54A C55A -10(3)
C53A C54A C55A C56A 10(4)
C54A C55A C56A C51A -4(3)
C56A C51A C52A C53A 1.4(18)
